data_4506153
loop_
_publ_author_name
'Shi, Wen-Bo'
'Cui, Ai-Li'
'Kou, Hui-Zhong'

_publ_section_title
;
 Ligand-Directed Assembly of Azide-Bridged Tetranuclear, One-Dimensional
 and Two-Dimensional Cu(II) Complexes: Synthesis, Crystal Structure and
 Magnetic Properties
;
_journal_issue 7
_journal_name_full 'Crystal Growth &amp; Design'
_journal_page_first 3436
_journal_paper_doi 10.1021/cg201605w
_journal_volume 12
_journal_year 2012
_chemical_formula_sum 'C12 H12 Cl4 Cu N2'
_chemical_formula_weight 389.58
_chemical_name_systematic
; 
 ? 
;
_space_group_IT_number 15
_symmetry_cell_setting monoclinic
_symmetry_space_group_name_Hall '-C 2yc'
_symmetry_space_group_name_H-M 'C 1 2/c 1'
_atom_sites_solution_hydrogens geom
_atom_sites_solution_primary direct
_atom_sites_solution_secondary difmap
_audit_creation_method SHELXL-97
_cell_angle_alpha 90.00
_cell_angle_beta 117.31(3)
_cell_angle_gamma 90.00
_cell_formula_units_Z 4
_cell_length_a 15.313(3)
_cell_length_b 7.7984(16)
_cell_length_c 14.329(3)
_cell_measurement_temperature 293(2)
_cell_volume 1520.4(7)
_computing_cell_refinement 'crystalstructure 3.6.0 (Rigaku, 2004)'
_computing_data_collection 'crystalstructure 3.6.0 (Rigaku, 2004)'
_computing_data_reduction 'SHELXL-97 (Sheldrick, 1997)'
_computing_molecular_graphics 'XP (Sheldrick, 1998)'
_computing_publication_material 'XP (Sheldrick, 1998)'
_computing_structure_refinement 'SHELXL-97 (Sheldrick, 1997)'
_computing_structure_solution 'SHELXS-97 (Sheldrick, 1990)'
_diffrn_ambient_temperature 293(2)
_diffrn_detector_area_resol_mean 0.77
_diffrn_measured_fraction_theta_full 1.000
_diffrn_measured_fraction_theta_max 1.000
_diffrn_measurement_device_type 'Rigaku R-AXIS RAPID IP'
_diffrn_measurement_method '\w scans'
_diffrn_radiation_monochromator graphite
_diffrn_radiation_source 'fine-focus sealed tube'
_diffrn_radiation_type MoK\a
_diffrn_radiation_wavelength 0.71073
_diffrn_reflns_av_R_equivalents 0.0362
_diffrn_reflns_av_sigmaI/netI 0.0288
_diffrn_reflns_limit_h_max 19
_diffrn_reflns_limit_h_min -19
_diffrn_reflns_limit_k_max 8
_diffrn_reflns_limit_k_min -10
_diffrn_reflns_limit_l_max 18
_diffrn_reflns_limit_l_min -18
_diffrn_reflns_number 7215
_diffrn_reflns_theta_full 27.42
_diffrn_reflns_theta_max 27.42
_diffrn_reflns_theta_min 2.99
_exptl_absorpt_coefficient_mu 2.125
_exptl_absorpt_correction_T_max 0.820
_exptl_absorpt_correction_T_min 0.612
_exptl_absorpt_correction_type empirical
_exptl_absorpt_process_details 'ABSCOR; Higashi, 1995'
_exptl_crystal_colour blue
_exptl_crystal_density_diffrn 1.702
_exptl_crystal_density_method 'not measured'
_exptl_crystal_description platelet
_exptl_crystal_F_000 780
_exptl_crystal_size_max 0.22
_exptl_crystal_size_mid 0.20
_exptl_crystal_size_min 0.11
_refine_diff_density_max 0.493
_refine_diff_density_min -0.649
_refine_diff_density_rms 0.096
_refine_ls_extinction_method none
_refine_ls_goodness_of_fit_ref 1.073
_refine_ls_hydrogen_treatment constr
_refine_ls_matrix_type full
_refine_ls_number_parameters 88
_refine_ls_number_reflns 1734
_refine_ls_number_restraints 0
_refine_ls_restrained_S_all 1.073
_refine_ls_R_factor_all 0.0467
_refine_ls_R_factor_gt 0.0307
_refine_ls_shift/su_max 0.000
_refine_ls_shift/su_mean 0.000
_refine_ls_structure_factor_coef Fsqd
_refine_ls_weighting_details 'calc w=1/[\s^2^(Fo^2^)+(0.0495P)^2^+2.9711P] where P=(Fo^2^+2Fc^2^)/3'
_refine_ls_weighting_scheme calc
_refine_ls_wR_factor_gt 0.0722
_refine_ls_wR_factor_ref 0.1047
_reflns_number_gt 1361
_reflns_number_total 1734
_reflns_threshold_expression >2sigma(I)
_cod_data_source_file cg201605w_si_002.cif
_cod_data_source_block 1
_cod_depositor_comments
;
The following automatic conversions were performed:

'_symmetry_cell_setting' value 'Monoclinic' changed to 'monoclinic'
according to /home/saulius/struct/CIF-dictionaries/cif_core.dic
dictionary named 'cif_core.dic' version 2.4.1 from 2010-06-29.

Automatic conversion script
Id: cif_fix_values 1891 2012-01-12 08:04:46Z andrius 
;
_cod_original_cell_volume 1520.4(5)
_cod_original_sg_symbol_H-M C2/c
_cod_database_code 4506153

loop_
_symmetry_equiv_pos_as_xyz
'x, y, z'
'-x, y, -z+1/2'
'x+1/2, y+1/2, z'
'-x+1/2, y+1/2, -z+1/2'
'-x, -y, -z'
'x, -y, z-1/2'
'-x+1/2, -y+1/2, -z'
'x+1/2, -y+1/2, z-1/2'

loop_
_atom_site_label
_atom_site_type_symbol
_atom_site_fract_x
_atom_site_fract_y
_atom_site_fract_z
_atom_site_U_iso_or_equiv
_atom_site_adp_type
_atom_site_occupancy
_atom_site_symmetry_multiplicity
_atom_site_calc_flag
_atom_site_refinement_flags
Cu1 Cu 0.2500 0.2500 0.0000 0.03226(18) Uani 1 2 d S
Cl1 Cl 0.25904(6) 0.52014(11) 0.06378(7) 0.0433(2) Uani 1 1 d .
Cl2 Cl 0.36189(6) 0.11133(14) 0.21926(7) 0.0607(3) Uani 1 1 d .
C1 C 0.0610(2) 0.2794(4) -0.0059(3) 0.0431(8) Uani 1 1 d .
H1A H 0.0519 0.3497 -0.0621 0.052 Uiso 1 1 calc R
C2 C -0.0141(3) 0.2650(5) 0.0214(3) 0.0516(9) Uani 1 1 d .
H2A H -0.0732 0.3225 -0.0167 0.062 Uiso 1 1 calc R
C3 C -0.0001(3) 0.1645(6) 0.1055(3) 0.0561(10) Uani 1 1 d .
H3A H -0.0491 0.1543 0.1264 0.067 Uiso 1 1 calc R
C4 C 0.0879(3) 0.0788(5) 0.1588(3) 0.0490(8) Uani 1 1 d .
H4A H 0.0987 0.0105 0.2163 0.059 Uiso 1 1 calc R
C5 C 0.1599(2) 0.0938(4) 0.1271(2) 0.0380(7) Uani 1 1 d .
C6 C 0.2514(2) -0.0122(5) 0.1792(3) 0.0471(8) Uani 1 1 d .
H6A H 0.2496 -0.1011 0.1310 0.057 Uiso 1 1 calc R
H6B H 0.2528 -0.0679 0.2404 0.057 Uiso 1 1 calc R
N1 N 0.14709(18) 0.1959(3) 0.0454(2) 0.0344(6) Uani 1 1 d .

loop_
_atom_site_aniso_label
_atom_site_aniso_U_11
_atom_site_aniso_U_22
_atom_site_aniso_U_33
_atom_site_aniso_U_23
_atom_site_aniso_U_13
_atom_site_aniso_U_12
Cu1 0.0275(3) 0.0365(3) 0.0372(3) 0.0015(2) 0.0187(2) 0.0005(2)
Cl1 0.0423(4) 0.0404(4) 0.0540(5) -0.0063(4) 0.0281(4) -0.0034(3)
Cl2 0.0376(4) 0.0759(7) 0.0569(5) 0.0085(5) 0.0115(4) 0.0007(4)
C1 0.0312(15) 0.0450(19) 0.0523(19) 0.0006(15) 0.0186(15) 0.0008(13)
C2 0.0313(16) 0.059(2) 0.065(2) -0.0094(19) 0.0230(16) -0.0010(15)
C3 0.0413(19) 0.075(3) 0.067(2) -0.010(2) 0.0384(18) -0.0133(19)
C4 0.051(2) 0.059(2) 0.0489(19) -0.0012(17) 0.0332(17) -0.0098(17)
C5 0.0386(16) 0.0395(17) 0.0391(16) -0.0015(13) 0.0207(13) -0.0053(13)
C6 0.0496(19) 0.047(2) 0.0492(19) 0.0102(16) 0.0266(16) 0.0035(16)
N1 0.0297(12) 0.0368(14) 0.0401(13) -0.0012(11) 0.0191(11) -0.0014(10)

loop_
_atom_type_symbol
_atom_type_description
_atom_type_scat_dispersion_real
_atom_type_scat_dispersion_imag
_atom_type_scat_source
C C 0.0033 0.0016 'International Tables Vol C Tables 4.2.6.8 and 6.1.1.4'
H H 0.0000 0.0000 'International Tables Vol C Tables 4.2.6.8 and 6.1.1.4'
N N 0.0061 0.0033 'International Tables Vol C Tables 4.2.6.8 and 6.1.1.4'
Cl Cl 0.1484 0.1585 'International Tables Vol C Tables 4.2.6.8 and 6.1.1.4'
Cu Cu 0.3201 1.2651 'International Tables Vol C Tables 4.2.6.8 and 6.1.1.4'

loop_
_geom_angle_atom_site_label_1
_geom_angle_atom_site_label_2
_geom_angle_atom_site_label_3
_geom_angle
_geom_angle_site_symmetry_1
_geom_angle_site_symmetry_3
N1 Cu1 N1 180.00(18) . 7
N1 Cu1 Cl1 91.35(8) . 7
N1 Cu1 Cl1 88.65(8) 7 7
N1 Cu1 Cl1 88.65(8) . .
N1 Cu1 Cl1 91.35(8) 7 .
Cl1 Cu1 Cl1 180.00(4) 7 .
N1 C1 C2 122.7(3) . .
N1 C1 H1A 118.6 . .
C2 C1 H1A 118.6 . .
C3 C2 C1 118.8(3) . .
C3 C2 H2A 120.6 . .
C1 C2 H2A 120.6 . .
C2 C3 C4 118.9(3) . .
C2 C3 H3A 120.6 . .
C4 C3 H3A 120.6 . .
C5 C4 C3 120.2(3) . .
C5 C4 H4A 119.9 . .
C3 C4 H4A 119.9 . .
N1 C5 C4 121.0(3) . .
N1 C5 C6 119.2(3) . .
C4 C5 C6 119.7(3) . .
C5 C6 Cl2 113.0(2) . .
C5 C6 H6A 109.0 . .
Cl2 C6 H6A 109.0 . .
C5 C6 H6B 109.0 . .
Cl2 C6 H6B 109.0 . .
H6A C6 H6B 107.8 . .
C1 N1 C5 118.3(3) . .
C1 N1 Cu1 116.0(2) . .
C5 N1 Cu1 125.5(2) . .

loop_
_geom_bond_atom_site_label_1
_geom_bond_atom_site_label_2
_geom_bond_distance
_geom_bond_site_symmetry_2
Cu1 N1 2.006(2) .
Cu1 N1 2.006(2) 7
Cu1 Cl1 2.2752(9) 7
Cu1 Cl1 2.2752(9) .
Cl2 C6 1.797(4) .
C1 N1 1.346(4) .
C1 C2 1.380(5) .
C1 H1A 0.9300 .
C2 C3 1.370(6) .
C2 H2A 0.9300 .
C3 C4 1.379(6) .
C3 H3A 0.9300 .
C4 C5 1.376(4) .
C4 H4A 0.9300 .
C5 N1 1.353(4) .
C5 C6 1.498(5) .
C6 H6A 0.9700 .
C6 H6B 0.9700 .
